data_4088017
loop_
_publ_author_name
'Eleazer, Bennett J.'
'Smith, Mark D.'
'Peryshkov, Dmitry V.'

_publ_section_title
;
 Metal- and Ligand-Centered Reactivity of meta-Carboranyl-Backbone Pincer
 Complexes of Rhodium
;
_journal_issue 2
_journal_name_full Organometallics
_journal_page_first 106
_journal_paper_doi 10.1021/acs.organomet.5b00807
_journal_volume 35
_journal_year 2016
_chemical_formula_moiety 'C14 H38 B10 O2 P2'
_chemical_formula_sum 'C14 H38 B10 O2 P2'
_chemical_formula_weight 408.48
_space_group_crystal_system triclinic
_space_group_IT_number 2
_space_group_name_Hall '-P 1'
_space_group_name_H-M_alt 'P -1'
_atom_sites_solution_hydrogens mixed
_atom_sites_solution_primary direct
_audit_creation_date 2014-08-14
_audit_creation_method
;
Olex2 1.2
(compiled 2014.07.22 svn.r2960 for OlexSys, GUI svn.r4862)
;
_cell_angle_alpha 74.825(2)
_cell_angle_beta 85.943(2)
_cell_angle_gamma 71.725(2)
_cell_formula_units_Z 2
_cell_length_a 8.4021(6)
_cell_length_b 9.9365(7)
_cell_length_c 15.4500(11)
_cell_measurement_reflns_used 9558
_cell_measurement_temperature 100(2)
_cell_measurement_theta_max 26.054
_cell_measurement_theta_min 2.231
_cell_volume 1182.02(15)
_computing_cell_refinement 'SAINT v6.45A (Bruker, 2003)'
_computing_data_collection 'SMART v5.631 (Bruker, 2003)'
_computing_data_reduction 'SAINT v6.45A (Bruker, 2003)'
_computing_molecular_graphics 'Olex2 (Dolomanov et al., 2009)'
_computing_publication_material 'Olex2 (Dolomanov et al., 2009)'
_computing_structure_refinement 'ShelXL (Sheldrick, 2008)'
_computing_structure_solution 'ShelXS (Sheldrick, 2008)'
_diffrn_ambient_temperature 100(2)
_diffrn_measured_fraction_theta_full 0.994
_diffrn_measured_fraction_theta_max 0.994
_diffrn_measurement_device_type 'CCD area detector'
_diffrn_measurement_method 'phi and omega scans'
_diffrn_radiation_monochromator graphite
_diffrn_radiation_type MoK\a
_diffrn_radiation_wavelength 0.71073
_diffrn_reflns_av_R_equivalents 0.0512
_diffrn_reflns_av_unetI/netI 0.0493
_diffrn_reflns_Laue_measured_fraction_full 0.994
_diffrn_reflns_Laue_measured_fraction_max 0.994
_diffrn_reflns_limit_h_max 10
_diffrn_reflns_limit_h_min -10
_diffrn_reflns_limit_k_max 12
_diffrn_reflns_limit_k_min -12
_diffrn_reflns_limit_l_max 19
_diffrn_reflns_limit_l_min -19
_diffrn_reflns_number 17951
_diffrn_reflns_point_group_measured_fraction_full 0.994
_diffrn_reflns_point_group_measured_fraction_max 0.994
_diffrn_reflns_theta_full 26.000
_diffrn_reflns_theta_max 26.057
_diffrn_reflns_theta_min 2.231
_diffrn_source_current 35.0
_diffrn_source_power 1.575
_diffrn_source_voltage 45.0
_exptl_absorpt_coefficient_mu 0.192
_exptl_absorpt_correction_type none
_exptl_crystal_colour colorless
_exptl_crystal_density_diffrn 1.148
_exptl_crystal_description plate
_exptl_crystal_F_000 436
_exptl_crystal_size_max 0.42
_exptl_crystal_size_mid 0.36
_exptl_crystal_size_min 0.06
_refine_diff_density_max 0.516
_refine_diff_density_min -0.210
_refine_diff_density_rms 0.051
_refine_ls_extinction_method none
_refine_ls_goodness_of_fit_ref 1.001
_refine_ls_hydrogen_treatment refU
_refine_ls_matrix_type full
_refine_ls_number_parameters 329
_refine_ls_number_reflns 4652
_refine_ls_number_restraints 0
_refine_ls_restrained_S_all 1.001
_refine_ls_R_factor_all 0.0471
_refine_ls_R_factor_gt 0.0374
_refine_ls_shift/su_max 0.001
_refine_ls_shift/su_mean 0.000
_refine_ls_structure_factor_coef Fsqd
_refine_ls_weighting_details 'w=1/[\s^2^(Fo^2^)+(0.0481P)^2^] where P=(Fo^2^+2Fc^2^)/3'
_refine_ls_weighting_scheme calc
_refine_ls_wR_factor_gt 0.0868
_refine_ls_wR_factor_ref 0.0905
_reflns_Friedel_coverage 0.000
_reflns_number_gt 3828
_reflns_number_total 4652
_reflns_threshold_expression 'I > 2\s(I)'
_cod_data_source_file om5b00807_si_001.cif
_cod_data_source_block be178m
_cod_database_code 4088017
_shelxl_version_number 2014/6
_shelx_space_group_comment
;
The symmetry employed for this shelxl refinement is uniquely defined
by the following loop, which should always be used as a source of
symmetry information in preference to the above space-group names.
They are only intended as comments.
;
_shelx_estimated_absorpt_t_max 0.989
_shelx_estimated_absorpt_t_min 0.924
_olex2_refinement_description
;
1.a Ternary CH refined with riding coordinates:
 C11(H11), C14(H14), C21(H21), C24(H24)
1.b Idealised Me refined as rotating group:
 C12(H12A,H12B,H12C), C13(H13A,H13B,H13C), C15(H15A,H15B,H15C), C16(H16A,H16B,
 H16C), C22(H22A,H22B,H22C), C23(H23A,H23B,H23C), C25(H25A,H25B,H25C), C26(H26A,
 H26B,H26C)
;
_olex2_submission_special_instructions 'No special instructions were received'

loop_
_space_group_symop_operation_xyz
'x, y, z'
'-x, -y, -z'

loop_
_atom_site_label
_atom_site_type_symbol
_atom_site_fract_x
_atom_site_fract_y
_atom_site_fract_z
_atom_site_U_iso_or_equiv
_atom_site_adp_type
_atom_site_occupancy
_atom_site_site_symmetry_order
_atom_site_calc_flag
_atom_site_refinement_flags_posn
P1 P 0.38275(5) 0.88085(4) 0.11362(3) 0.01573(12) Uani 1 1 d .
P2 P 0.97347(5) 0.21115(4) 0.46365(3) 0.01475(12) Uani 1 1 d .
O1 O 0.42767(12) 0.73860(11) 0.20719(7) 0.0159(2) Uani 1 1 d .
O2 O 0.88644(13) 0.38664(11) 0.40413(7) 0.0162(2) Uani 1 1 d .
C1 C 0.57008(19) 0.61842(17) 0.21194(10) 0.0144(3) Uani 1 1 d .
C2 C 0.81462(19) 0.42251(16) 0.31986(10) 0.0141(3) Uani 1 1 d .
C11 C 0.1653(2) 0.88985(18) 0.09314(11) 0.0200(4) Uani 1 1 d .
H11 H 0.1226 0.9752 0.0404 0.029(5) Uiso 1 1 calc R
C12 C 0.0390(2) 0.9148(2) 0.16830(12) 0.0255(4) Uani 1 1 d .
H12A H 0.0757 0.8338 0.2220 0.029(5) Uiso 1 1 calc GR
H12B H -0.0714 0.9192 0.1489 0.028(5) Uiso 1 1 calc GR
H12C H 0.0320 1.0072 0.1822 0.037(5) Uiso 1 1 calc GR
C13 C 0.1675(2) 0.7540(2) 0.06366(12) 0.0254(4) Uani 1 1 d .
H13A H 0.2460 0.7423 0.0142 0.034(5) Uiso 1 1 calc GR
H13B H 0.0548 0.7653 0.0437 0.033(5) Uiso 1 1 calc GR
H13C H 0.2029 0.6673 0.1142 0.026(5) Uiso 1 1 calc GR
C14 C 0.3536(2) 1.03056(17) 0.16893(11) 0.0188(4) Uani 1 1 d .
H14 H 0.2796 1.0168 0.2220 0.025(5) Uiso 1 1 calc R
C15 C 0.5235(2) 1.02705(19) 0.20046(13) 0.0280(4) Uani 1 1 d .
H15A H 0.5758 0.9320 0.2421 0.032(5) Uiso 1 1 calc GR
H15B H 0.5077 1.1052 0.2309 0.038(5) Uiso 1 1 calc GR
H15C H 0.5961 1.0417 0.1486 0.037(5) Uiso 1 1 calc GR
C16 C 0.2705(2) 1.17730(18) 0.10287(11) 0.0243(4) Uani 1 1 d .
H16A H 0.3340 1.1848 0.0470 0.036(5) Uiso 1 1 calc GR
H16B H 0.2690 1.2575 0.1291 0.035(5) Uiso 1 1 calc GR
H16C H 0.1554 1.1837 0.0902 0.032(5) Uiso 1 1 calc GR
C21 C 0.85873(19) 0.22513(17) 0.56925(10) 0.0167(3) Uani 1 1 d .
H21 H 0.9192 0.1373 0.6169 0.024(5) Uiso 1 1 calc R
C22 C 0.6827(2) 0.21549(19) 0.56084(11) 0.0220(4) Uani 1 1 d .
H22A H 0.6178 0.3016 0.5160 0.024(5) Uiso 1 1 calc GR
H22B H 0.6269 0.2121 0.6189 0.028(5) Uiso 1 1 calc GR
H22C H 0.6905 0.1266 0.5423 0.032(5) Uiso 1 1 calc GR
C23 C 0.8512(2) 0.35991(18) 0.60146(11) 0.0212(4) Uani 1 1 d .
H23A H 0.9653 0.3604 0.6104 0.038(5) Uiso 1 1 calc GR
H23B H 0.7909 0.3569 0.6583 0.021(4) Uiso 1 1 calc GR
H23C H 0.7925 0.4487 0.5564 0.026(5) Uiso 1 1 calc GR
C24 C 1.17522(19) 0.23188(17) 0.48846(10) 0.0170(3) Uani 1 1 d .
H24 H 1.1524 0.3274 0.5044 0.024(5) Uiso 1 1 calc R
C25 C 1.2844(2) 0.2343(2) 0.40441(11) 0.0243(4) Uani 1 1 d .
H25A H 1.3065 0.1418 0.3875 0.022(5) Uiso 1 1 calc GR
H25B H 1.3908 0.2469 0.4170 0.033(5) Uiso 1 1 calc GR
H25C H 1.2256 0.3158 0.3551 0.032(5) Uiso 1 1 calc GR
C26 C 1.2648(2) 0.10819(18) 0.56788(11) 0.0215(4) Uani 1 1 d .
H26A H 1.2005 0.1179 0.6226 0.030(5) Uiso 1 1 calc GR
H26B H 1.3771 0.1140 0.5753 0.029(5) Uiso 1 1 calc GR
H26C H 1.2741 0.0135 0.5566 0.041(6) Uiso 1 1 calc GR
B1 B 0.6009(2) 0.4932(2) 0.31340(12) 0.0154(4) Uani 1 1 d .
H1 H 0.528(2) 0.5103(17) 0.3689(11) 0.020(4) Uiso 1 1 d .
B2 B 0.7339(2) 0.6063(2) 0.27701(12) 0.0154(4) Uani 1 1 d .
H2 H 0.7299(19) 0.6824(17) 0.3142(10) 0.018(4) Uiso 1 1 d .
B3 B 0.7033(2) 0.3219(2) 0.29101(12) 0.0170(4) Uani 1 1 d .
H3 H 0.694(2) 0.2262(18) 0.3403(11) 0.022(4) Uiso 1 1 d .
B4 B 0.5406(2) 0.4514(2) 0.21871(12) 0.0170(4) Uani 1 1 d .
H4 H 0.421(2) 0.4479(17) 0.2131(10) 0.016(4) Uiso 1 1 d .
B5 B 0.7535(2) 0.6360(2) 0.15949(12) 0.0164(4) Uani 1 1 d .
H5 H 0.752(2) 0.7427(18) 0.1202(11) 0.023(4) Uiso 1 1 d .
B6 B 0.9159(2) 0.5062(2) 0.23059(12) 0.0165(4) Uani 1 1 d .
H6 H 1.033(2) 0.5177(17) 0.2453(11) 0.022(4) Uiso 1 1 d .
B7 B 0.8987(2) 0.3293(2) 0.23961(12) 0.0177(4) Uani 1 1 d .
H7 H 1.008(2) 0.2346(18) 0.2589(11) 0.023(4) Uiso 1 1 d .
B8 B 0.7250(2) 0.3496(2) 0.17340(12) 0.0194(4) Uani 1 1 d .
H8 H 0.722(2) 0.2675(19) 0.1410(11) 0.028(5) Uiso 1 1 d .
B9 B 0.6344(2) 0.5398(2) 0.12299(12) 0.0175(4) Uani 1 1 d .
H9 H 0.565(2) 0.5892(18) 0.0608(11) 0.026(5) Uiso 1 1 d .
B10 B 0.8551(2) 0.4648(2) 0.13557(12) 0.0182(4) Uani 1 1 d .
H10 H 0.935(2) 0.4585(18) 0.0786(11) 0.024(4) Uiso 1 1 d .

loop_
_atom_site_aniso_label
_atom_site_aniso_U_11
_atom_site_aniso_U_22
_atom_site_aniso_U_33
_atom_site_aniso_U_23
_atom_site_aniso_U_13
_atom_site_aniso_U_12
P1 0.0148(2) 0.0154(2) 0.0139(2) -0.00122(17) -0.00101(16) -0.00223(17)
P2 0.0155(2) 0.0131(2) 0.0139(2) -0.00171(16) -0.00036(16) -0.00305(17)
O1 0.0131(6) 0.0148(6) 0.0153(6) -0.0009(4) -0.0006(4) -0.0002(5)
O2 0.0187(6) 0.0138(6) 0.0135(6) -0.0022(4) -0.0038(4) -0.0017(5)
C1 0.0136(8) 0.0134(8) 0.0144(8) -0.0021(6) 0.0001(6) -0.0028(6)
C2 0.0156(8) 0.0131(8) 0.0115(8) -0.0017(6) -0.0005(6) -0.0026(6)
C11 0.0178(9) 0.0213(9) 0.0173(8) -0.0011(7) -0.0056(7) -0.0029(7)
C12 0.0162(9) 0.0298(11) 0.0300(10) -0.0091(8) 0.0005(7) -0.0052(8)
C13 0.0210(9) 0.0322(11) 0.0243(10) -0.0086(8) -0.0050(7) -0.0078(8)
C14 0.0188(9) 0.0160(9) 0.0190(9) -0.0029(7) -0.0004(7) -0.0027(7)
C15 0.0276(10) 0.0193(10) 0.0374(11) -0.0076(8) -0.0072(8) -0.0056(8)
C16 0.0247(10) 0.0183(9) 0.0260(10) -0.0036(7) -0.0002(8) -0.0027(7)
C21 0.0194(8) 0.0156(9) 0.0143(8) -0.0020(7) -0.0002(7) -0.0058(7)
C22 0.0232(9) 0.0245(10) 0.0225(9) -0.0095(8) 0.0053(7) -0.0115(8)
C23 0.0227(9) 0.0237(10) 0.0206(9) -0.0102(7) 0.0032(7) -0.0084(7)
C24 0.0154(8) 0.0130(8) 0.0205(9) -0.0024(7) -0.0016(7) -0.0026(7)
C25 0.0164(9) 0.0264(10) 0.0253(9) -0.0005(8) 0.0008(7) -0.0051(8)
C26 0.0204(9) 0.0198(9) 0.0220(9) -0.0037(7) -0.0048(7) -0.0033(7)
B1 0.0145(9) 0.0156(10) 0.0143(9) -0.0011(7) 0.0001(7) -0.0042(7)
B2 0.0149(9) 0.0139(10) 0.0151(9) -0.0016(7) -0.0027(7) -0.0023(7)
B3 0.0197(10) 0.0151(10) 0.0168(9) -0.0037(8) -0.0002(7) -0.0065(8)
B4 0.0186(10) 0.0164(10) 0.0165(9) -0.0026(7) -0.0019(7) -0.0068(8)
B5 0.0155(9) 0.0163(10) 0.0157(9) -0.0017(8) 0.0008(7) -0.0045(8)
B6 0.0139(9) 0.0166(10) 0.0157(9) -0.0007(7) 0.0015(7) -0.0030(8)
B7 0.0199(10) 0.0165(10) 0.0147(9) -0.0046(7) 0.0019(7) -0.0027(8)
B8 0.0250(10) 0.0169(10) 0.0158(9) -0.0050(8) -0.0010(8) -0.0047(8)
B9 0.0214(10) 0.0178(10) 0.0128(9) -0.0038(7) 0.0008(8) -0.0055(8)
B10 0.0190(10) 0.0159(10) 0.0150(9) -0.0022(7) 0.0018(8) -0.0005(8)

loop_
_atom_type_symbol
_atom_type_description
_atom_type_scat_dispersion_real
_atom_type_scat_dispersion_imag
_atom_type_scat_source
C C 0.0033 0.0016 'International Tables Vol C Tables 4.2.6.8 and 6.1.1.4'
H H 0.0000 0.0000 'International Tables Vol C Tables 4.2.6.8 and 6.1.1.4'
B B 0.0013 0.0007 'International Tables Vol C Tables 4.2.6.8 and 6.1.1.4'
O O 0.0106 0.0060 'International Tables Vol C Tables 4.2.6.8 and 6.1.1.4'
P P 0.1023 0.0942 'International Tables Vol C Tables 4.2.6.8 and 6.1.1.4'

loop_
_geom_angle_atom_site_label_1
_geom_angle_atom_site_label_2
_geom_angle_atom_site_label_3
_geom_angle
O1 P1 C11 99.10(6)
O1 P1 C14 97.86(6)
C14 P1 C11 102.83(7)
O2 P2 C21 97.74(6)
O2 P2 C24 96.56(6)
C24 P2 C21 101.76(7)
C1 O1 P1 120.97(9)
C2 O2 P2 122.86(9)
O1 C1 B1 114.07(12)
O1 C1 B2 116.87(12)
O1 C1 B4 117.40(12)
O1 C1 B5 121.67(12)
O1 C1 B9 122.33(13)
B1 C1 B2 63.00(10)
B1 C1 B4 61.95(10)
B1 C1 B5 113.73(12)
B1 C1 B9 113.09(12)
B2 C1 B4 113.65(12)
B2 C1 B5 61.71(10)
B2 C1 B9 113.01(12)
B5 C1 B4 113.48(12)
B5 C1 B9 62.33(10)
B9 C1 B4 62.01(10)
O2 C2 B1 116.34(12)
O2 C2 B2 112.67(12)
O2 C2 B3 122.46(12)
O2 C2 B6 116.90(12)
O2 C2 B7 123.03(13)
B1 C2 B3 61.85(10)
B1 C2 B6 113.78(12)
B1 C2 B7 113.42(12)
B2 C2 B1 63.25(10)
B2 C2 B3 114.14(12)
B2 C2 B6 61.84(10)
B2 C2 B7 113.25(12)
B3 C2 B6 113.69(12)
B3 C2 B7 62.61(10)
B7 C2 B6 61.97(10)
P1 C11 H11 106.2
C12 C11 P1 117.40(11)
C12 C11 H11 106.2
C13 C11 P1 109.10(11)
C13 C11 H11 106.2
C13 C11 C12 110.93(13)
C11 C12 H12A 109.5
C11 C12 H12B 109.5
C11 C12 H12C 109.5
H12A C12 H12B 109.5
H12A C12 H12C 109.5
H12B C12 H12C 109.5
C11 C13 H13A 109.5
C11 C13 H13B 109.5
C11 C13 H13C 109.5
H13A C13 H13B 109.5
H13A C13 H13C 109.5
H13B C13 H13C 109.5
P1 C14 H14 109.2
C15 C14 P1 109.53(11)
C15 C14 H14 109.2
C15 C14 C16 110.45(13)
C16 C14 P1 109.32(11)
C16 C14 H14 109.2
C14 C15 H15A 109.5
C14 C15 H15B 109.5
C14 C15 H15C 109.5
H15A C15 H15B 109.5
H15A C15 H15C 109.5
H15B C15 H15C 109.5
C14 C16 H16A 109.5
C14 C16 H16B 109.5
C14 C16 H16C 109.5
H16A C16 H16B 109.5
H16A C16 H16C 109.5
H16B C16 H16C 109.5
P2 C21 H21 106.9
C22 C21 P2 109.79(11)
C22 C21 H21 106.9
C23 C21 P2 115.11(10)
C23 C21 H21 106.9
C23 C21 C22 110.76(13)
C21 C22 H22A 109.5
C21 C22 H22B 109.5
C21 C22 H22C 109.5
H22A C22 H22B 109.5
H22A C22 H22C 109.5
H22B C22 H22C 109.5
C21 C23 H23A 109.5
C21 C23 H23B 109.5
C21 C23 H23C 109.5
H23A C23 H23B 109.5
H23A C23 H23C 109.5
H23B C23 H23C 109.5
P2 C24 H24 108.6
C25 C24 P2 109.26(11)
C25 C24 H24 108.6
C26 C24 P2 110.68(11)
C26 C24 H24 108.6
C26 C24 C25 111.06(13)
C24 C25 H25A 109.5
C24 C25 H25B 109.5
C24 C25 H25C 109.5
H25A C25 H25B 109.5
H25A C25 H25C 109.5
H25B C25 H25C 109.5
C24 C26 H26A 109.5
C24 C26 H26B 109.5
C24 C26 H26C 109.5
H26A C26 H26B 109.5
H26A C26 H26C 109.5
H26B C26 H26C 109.5
C1 B1 C2 102.23(11)
C1 B1 H1 123.0(9)
C1 B1 B2 58.83(9)
C1 B1 B3 105.99(12)
C1 B1 B4 59.69(10)
C2 B1 H1 122.5(9)
C2 B1 B2 58.08(9)
C2 B1 B3 59.28(10)
C2 B1 B4 105.68(12)
B2 B1 H1 116.1(9)
B3 B1 H1 125.8(9)
B3 B1 B2 107.80(12)
B3 B1 B4 60.19(10)
B4 B1 H1 126.3(9)
B4 B1 B2 108.43(12)
C1 B2 B1 58.17(9)
C1 B2 H2 123.7(9)
C1 B2 B5 59.39(10)
C1 B2 B6 105.63(12)
C2 B2 C1 102.18(12)
C2 B2 B1 58.67(10)
C2 B2 H2 122.4(9)
C2 B2 B5 105.87(12)
C2 B2 B6 59.95(10)
B1 B2 H2 116.7(8)
B5 B2 B1 107.88(13)
B5 B2 H2 126.0(9)
B6 B2 B1 108.53(13)
B6 B2 H2 125.2(9)
B6 B2 B5 59.86(10)
C2 B3 B1 58.87(10)
C2 B3 H3 117.5(9)
C2 B3 B4 105.28(12)
C2 B3 B7 58.78(9)
C2 B3 B8 104.98(12)
B1 B3 H3 117.4(9)
B1 B3 B4 60.07(10)
B1 B3 B7 107.86(13)
B1 B3 B8 108.02(13)
B4 B3 H3 126.3(9)
B4 B3 B7 107.94(13)
B4 B3 B8 60.16(10)
B7 B3 H3 121.1(9)
B8 B3 H3 129.0(9)
B8 B3 B7 59.74(10)
C1 B4 B1 58.36(9)
C1 B4 B3 104.61(13)
C1 B4 H4 118.7(9)
C1 B4 B8 105.03(12)
C1 B4 B9 58.94(10)
B1 B4 B3 59.75(10)
B1 B4 H4 120.3(9)
B1 B4 B8 107.58(13)
B1 B4 B9 107.64(13)
B3 B4 H4 127.4(9)
B3 B4 B8 59.93(10)
B3 B4 B9 107.97(13)
B8 B4 H4 126.7(9)
B8 B4 B9 60.12(10)
B9 B4 H4 119.0(9)
C1 B5 B2 58.90(9)
C1 B5 H5 117.3(9)
C1 B5 B6 105.35(12)
C1 B5 B9 58.87(9)
C1 B5 B10 105.15(12)
B2 B5 H5 118.7(9)
B2 B5 B9 107.88(12)
B2 B5 B10 108.02(13)
B6 B5 B2 59.98(10)
B6 B5 H5 127.3(9)
B6 B5 B9 108.01(13)
B6 B5 B10 60.23(10)
B9 B5 H5 119.6(9)
B10 B5 H5 128.1(9)
B10 B5 B9 59.77(10)
C2 B6 B2 58.21(9)
C2 B6 B5 104.77(12)
C2 B6 H6 116.7(9)
C2 B6 B7 58.74(9)
C2 B6 B10 105.05(12)
B2 B6 H6 117.4(9)
B2 B6 B7 107.59(12)
B2 B6 B10 108.10(13)
B5 B6 B2 60.16(10)
B5 B6 H6 127.6(9)
B5 B6 B7 108.24(13)
B5 B6 B10 60.14(10)
B7 B6 H6 120.0(9)
B10 B6 H6 129.5(8)
B10 B6 B7 60.25(10)
C2 B7 B3 58.61(9)
C2 B7 B6 59.28(9)
C2 B7 H7 117.0(9)
C2 B7 B8 104.79(12)
C2 B7 B10 105.05(12)
B3 B7 H7 118.6(9)
B6 B7 B3 108.21(13)
B6 B7 H7 119.1(9)
B6 B7 B10 59.72(10)
B8 B7 B3 59.67(10)
B8 B7 B6 108.21(13)
B8 B7 H7 127.9(9)
B8 B7 B10 60.41(11)
B10 B7 B3 107.97(13)
B10 B7 H7 128.5(9)
B3 B8 B4 59.91(10)
B3 B8 B7 60.60(10)
B3 B8 H8 121.2(9)
B3 B8 B9 107.94(13)
B3 B8 B10 108.43(13)
B4 B8 H8 121.0(9)
B4 B8 B9 60.11(10)
B4 B8 B10 108.01(13)
B7 B8 B4 108.44(13)
B7 B8 H8 121.9(9)
B7 B8 B9 107.78(13)
B7 B8 B10 60.06(10)
B9 B8 H8 121.9(9)
B9 B8 B10 59.57(10)
B10 B8 H8 122.3(9)
C1 B9 B4 59.05(10)
C1 B9 B5 58.80(9)
C1 B9 B8 104.83(12)
C1 B9 H9 118.5(9)
C1 B9 B10 105.00(13)
B4 B9 B5 108.17(13)
B4 B9 B8 59.77(10)
B4 B9 H9 119.6(9)
B5 B9 H9 119.3(9)
B8 B9 B5 107.76(13)
B8 B9 H9 127.4(9)
B10 B9 B4 108.41(13)
B10 B9 B5 59.64(10)
B10 B9 B8 60.41(11)
B10 B9 H9 126.7(9)
B5 B10 B6 59.63(10)
B5 B10 B7 107.65(13)
B5 B10 B8 108.21(12)
B5 B10 B9 60.60(10)
B5 B10 H10 120.4(9)
B6 B10 B7 60.03(10)
B6 B10 B8 107.75(12)
B6 B10 B9 108.19(12)
B6 B10 H10 121.1(9)
B7 B10 B8 59.52(10)
B7 B10 H10 123.0(9)
B8 B10 H10 123.1(9)
B9 B10 B7 107.71(12)
B9 B10 B8 60.03(10)
B9 B10 H10 121.3(9)

loop_
_geom_bond_atom_site_label_1
_geom_bond_atom_site_label_2
_geom_bond_distance
P1 O1 1.7039(11)
P1 C11 1.8470(16)
P1 C14 1.8469(16)
P2 O2 1.6962(11)
P2 C21 1.8501(15)
P2 C24 1.8480(16)
O1 C1 1.3905(18)
O2 C2 1.3854(18)
C1 B1 1.705(2)
C1 B2 1.717(2)
C1 B4 1.729(2)
C1 B5 1.726(2)
C1 B9 1.727(2)
C2 B1 1.711(2)
C2 B2 1.700(2)
C2 B3 1.718(2)
C2 B6 1.731(2)
C2 B7 1.721(2)
C11 H11 1.0000
C11 C12 1.532(2)
C11 C13 1.528(2)
C12 H12A 0.9800
C12 H12B 0.9800
C12 H12C 0.9800
C13 H13A 0.9800
C13 H13B 0.9800
C13 H13C 0.9800
C14 H14 1.0000
C14 C15 1.528(2)
C14 C16 1.529(2)
C15 H15A 0.9800
C15 H15B 0.9800
C15 H15C 0.9800
C16 H16A 0.9800
C16 H16B 0.9800
C16 H16C 0.9800
C21 H21 1.0000
C21 C22 1.529(2)
C21 C23 1.529(2)
C22 H22A 0.9800
C22 H22B 0.9800
C22 H22C 0.9800
C23 H23A 0.9800
C23 H23B 0.9800
C23 H23C 0.9800
C24 H24 1.0000
C24 C25 1.535(2)
C24 C26 1.531(2)
C25 H25A 0.9800
C25 H25B 0.9800
C25 H25C 0.9800
C26 H26A 0.9800
C26 H26B 0.9800
C26 H26C 0.9800
B1 H1 1.039(16)
B1 B2 1.788(2)
B1 B3 1.762(3)
B1 B4 1.768(3)
B2 H2 1.054(16)
B2 B5 1.766(2)
B2 B6 1.763(2)
B3 H3 1.072(16)
B3 B4 1.770(3)
B3 B7 1.787(3)
B3 B8 1.770(3)
B4 H4 1.029(16)
B4 B8 1.774(3)
B4 B9 1.780(2)
B5 H5 1.071(16)
B5 B6 1.761(3)
B5 B9 1.787(3)
B5 B10 1.770(3)
B6 H6 1.069(17)
B6 B7 1.777(3)
B6 B10 1.772(3)
B7 H7 1.080(17)
B7 B8 1.771(3)
B7 B10 1.781(3)
B8 H8 1.070(17)
B8 B9 1.781(3)
B8 B10 1.787(3)
B9 H9 1.077(17)
B9 B10 1.772(3)
B10 H10 1.070(16)

loop_
_geom_torsion_atom_site_label_1
_geom_torsion_atom_site_label_2
_geom_torsion_atom_site_label_3
_geom_torsion_atom_site_label_4
_geom_torsion
P1 O1 C1 B1 175.90(9)
P1 O1 C1 B2 105.24(13)
P1 O1 C1 B4 -114.50(12)
P1 O1 C1 B5 33.40(18)
P1 O1 C1 B9 -41.81(17)
P2 O2 C2 B1 108.57(13)
P2 O2 C2 B2 178.85(9)
P2 O2 C2 B3 36.57(18)
P2 O2 C2 B6 -112.36(12)
P2 O2 C2 B7 -39.73(18)
O1 P1 C11 C12 58.24(13)
O1 P1 C11 C13 -69.00(11)
O1 P1 C14 C15 72.27(12)
O1 P1 C14 C16 -166.58(10)
O1 C1 B1 C2 -149.38(12)
O1 C1 B1 B2 -109.14(14)
O1 C1 B1 B3 149.42(13)
O1 C1 B1 B4 109.46(14)
O1 C1 B2 C2 145.31(12)
O1 C1 B2 B1 104.77(14)
O1 C1 B2 B5 -113.31(14)
O1 C1 B2 B6 -152.83(12)
O1 C1 B4 B1 -104.14(14)
O1 C1 B4 B3 -143.58(13)
O1 C1 B4 B8 154.20(13)
O1 C1 B4 B9 114.00(15)
O1 C1 B5 B2 105.73(15)
O1 C1 B5 B6 145.24(13)
O1 C1 B5 B9 -112.71(15)
O1 C1 B5 B10 -152.09(13)
O1 C1 B9 B4 -106.28(15)
O1 C1 B9 B5 111.70(15)
O1 C1 B9 B8 -146.27(13)
O1 C1 B9 B10 150.99(13)
O2 P2 C21 C22 79.70(11)
O2 P2 C21 C23 -46.08(12)
O2 P2 C24 C25 -76.54(11)
O2 P2 C24 C26 160.87(11)
O2 C2 B1 C1 144.04(12)
O2 C2 B1 B2 103.42(14)
O2 C2 B1 B3 -114.48(14)
O2 C2 B1 B4 -154.35(12)
O2 C2 B2 C1 -149.41(12)
O2 C2 B2 B1 -109.14(13)
O2 C2 B2 B5 149.29(12)
O2 C2 B2 B6 109.42(14)
O2 C2 B3 B1 104.83(15)
O2 C2 B3 B4 144.55(13)
O2 C2 B3 B7 -113.45(15)
O2 C2 B3 B8 -152.90(13)
O2 C2 B6 B2 -102.63(14)
O2 C2 B6 B5 -142.39(13)
O2 C2 B6 B7 114.99(15)
O2 C2 B6 B10 155.15(13)
O2 C2 B7 B3 112.59(15)
O2 C2 B7 B6 -105.38(15)
O2 C2 B7 B8 151.96(13)
O2 C2 B7 B10 -145.28(14)
C1 B1 B2 C2 -131.95(12)
C1 B1 B2 B5 -33.90(11)
C1 B1 B2 B6 -97.27(13)
C1 B1 B3 C2 94.94(12)
C1 B1 B3 B4 -39.72(11)
C1 B1 B3 B7 61.11(15)
C1 B1 B3 B8 -2.01(16)
C1 B1 B4 B3 134.63(13)
C1 B1 B4 B8 97.13(13)
C1 B1 B4 B9 33.72(12)
C1 B2 B5 B6 -134.88(13)
C1 B2 B5 B9 -33.99(12)
C1 B2 B5 B10 -97.16(13)
C1 B2 B6 C2 -95.23(12)
C1 B2 B6 B5 39.29(12)
C1 B2 B6 B7 -62.05(15)
C1 B2 B6 B10 1.60(16)
C1 B4 B8 B3 98.42(13)
C1 B4 B8 B7 60.72(15)
C1 B4 B8 B9 -39.63(11)
C1 B4 B8 B10 -2.87(16)
C1 B4 B9 B5 33.64(12)
C1 B4 B9 B8 134.02(13)
C1 B4 B9 B10 96.80(13)
C1 B5 B6 C2 -0.18(15)
C1 B5 B6 B2 -38.99(11)
C1 B5 B6 B7 61.26(15)
C1 B5 B6 B10 98.93(13)
C1 B5 B9 B4 -33.74(12)
C1 B5 B9 B8 -96.91(13)
C1 B5 B9 B10 -134.86(13)
C1 B5 B10 B6 -99.27(13)
C1 B5 B10 B7 -61.84(15)
C1 B5 B10 B8 1.05(16)
C1 B5 B10 B9 38.95(11)
C1 B9 B10 B5 -38.88(11)
C1 B9 B10 B6 -1.65(16)
C1 B9 B10 B7 61.80(15)
C1 B9 B10 B8 98.78(13)
C2 B1 B2 C1 131.95(12)
C2 B1 B2 B5 98.05(13)
C2 B1 B2 B6 34.68(11)
C2 B1 B3 B4 -134.66(12)
C2 B1 B3 B7 -33.83(11)
C2 B1 B3 B8 -96.95(13)
C2 B1 B4 C1 -95.21(12)
C2 B1 B4 B3 39.43(11)
C2 B1 B4 B8 1.93(16)
C2 B1 B4 B9 -61.49(15)
C2 B2 B5 C1 94.97(12)
C2 B2 B5 B6 -39.91(12)
C2 B2 B5 B9 60.98(15)
C2 B2 B5 B10 -2.19(16)
C2 B2 B6 B5 134.52(13)
C2 B2 B6 B7 33.18(11)
C2 B2 B6 B10 96.83(13)
C2 B3 B4 C1 -0.38(15)
C2 B3 B4 B1 -39.14(11)
C2 B3 B4 B8 98.75(13)
C2 B3 B4 B9 61.21(15)
C2 B3 B7 B6 -33.84(12)
C2 B3 B7 B8 -134.71(13)
C2 B3 B7 B10 -97.01(13)
C2 B3 B8 B4 -99.26(13)
C2 B3 B8 B7 38.98(12)
C2 B3 B8 B9 -61.73(15)
C2 B3 B8 B10 1.31(17)
C2 B6 B7 B3 33.57(12)
C2 B6 B7 B8 96.73(13)
C2 B6 B7 B10 134.16(13)
C2 B6 B10 B5 98.63(13)
C2 B6 B10 B7 -39.42(11)
C2 B6 B10 B8 -2.49(16)
C2 B6 B10 B9 60.96(15)
C2 B7 B8 B3 -38.86(11)
C2 B7 B8 B4 -1.46(16)
C2 B7 B8 B9 62.13(15)
C2 B7 B8 B10 99.15(13)
C2 B7 B10 B5 2.44(16)
C2 B7 B10 B6 39.69(11)
C2 B7 B10 B8 -98.70(13)
C2 B7 B10 B9 -61.50(15)
C11 P1 O1 C1 127.55(11)
C11 P1 C14 C15 173.52(11)
C11 P1 C14 C16 -65.33(12)
C14 P1 O1 C1 -128.02(11)
C14 P1 C11 C12 -42.04(14)
C14 P1 C11 C13 -169.29(11)
C21 P2 O2 C2 -128.07(11)
C21 P2 C24 C25 -175.88(11)
C21 P2 C24 C26 61.53(12)
C24 P2 O2 C2 129.06(11)
C24 P2 C21 C22 178.10(11)
C24 P2 C21 C23 52.31(13)
B1 C1 B2 C2 40.54(11)
B1 C1 B2 B5 141.92(13)
B1 C1 B2 B6 102.40(13)
B1 C1 B4 B3 -39.44(11)
B1 C1 B4 B8 -101.65(13)
B1 C1 B4 B9 -141.86(13)
B1 C1 B5 B2 -36.89(13)
B1 C1 B5 B6 2.62(17)
B1 C1 B5 B9 104.67(14)
B1 C1 B5 B10 65.29(15)
B1 C1 B9 B4 36.33(12)
B1 C1 B9 B5 -105.69(14)
B1 C1 B9 B8 -3.66(16)
B1 C1 B9 B10 -66.40(15)
B1 C2 B2 C1 -40.27(11)
B1 C2 B2 B5 -101.57(13)
B1 C2 B2 B6 -141.44(13)
B1 C2 B3 B4 39.72(11)
B1 C2 B3 B7 141.71(13)
B1 C2 B3 B8 102.27(13)
B1 C2 B6 B2 37.46(13)
B1 C2 B6 B5 -2.29(17)
B1 C2 B6 B7 -104.92(14)
B1 C2 B6 B10 -64.76(15)
B1 C2 B7 B3 -36.54(12)
B1 C2 B7 B6 105.49(13)
B1 C2 B7 B8 2.84(16)
B1 C2 B7 B10 65.59(15)
B1 B2 B5 C1 33.41(11)
B1 B2 B5 B6 -101.47(14)
B1 B2 B5 B9 -0.58(17)
B1 B2 B5 B10 -63.75(16)
B1 B2 B6 C2 -34.17(11)
B1 B2 B6 B5 100.36(14)
B1 B2 B6 B7 -0.98(17)
B1 B2 B6 B10 62.66(15)
B1 B3 B4 C1 38.76(11)
B1 B3 B4 B8 137.89(13)
B1 B3 B4 B9 100.34(13)
B1 B3 B7 C2 33.86(11)
B1 B3 B7 B6 0.03(17)
B1 B3 B7 B8 -100.85(14)
B1 B3 B7 B10 -63.14(16)
B1 B3 B8 B4 -37.67(12)
B1 B3 B8 B7 100.58(14)
B1 B3 B8 B9 -0.14(17)
B1 B3 B8 B10 62.91(16)
B1 B4 B8 B3 37.42(12)
B1 B4 B8 B7 -0.28(17)
B1 B4 B8 B9 -100.63(14)
B1 B4 B8 B10 -63.88(16)
B1 B4 B9 C1 -33.48(12)
B1 B4 B9 B5 0.16(17)
B1 B4 B9 B8 100.54(14)
B1 B4 B9 B10 63.32(16)
B2 C1 B1 C2 -40.23(11)
B2 C1 B1 B3 -101.44(13)
B2 C1 B1 B4 -141.40(13)
B2 C1 B4 B1 37.36(12)
B2 C1 B4 B3 -2.08(16)
B2 C1 B4 B8 -64.29(15)
B2 C1 B4 B9 -104.50(13)
B2 C1 B5 B6 39.51(12)
B2 C1 B5 B9 141.57(13)
B2 C1 B5 B10 102.18(13)
B2 C1 B9 B4 105.53(14)
B2 C1 B9 B5 -36.49(12)
B2 C1 B9 B8 65.54(15)
B2 C1 B9 B10 2.80(16)
B2 C2 B1 C1 40.63(11)
B2 C2 B1 B3 142.11(12)
B2 C2 B1 B4 102.24(13)
B2 C2 B3 B1 -36.94(12)
B2 C2 B3 B4 2.77(16)
B2 C2 B3 B7 104.77(13)
B2 C2 B3 B8 65.32(15)
B2 C2 B6 B5 -39.76(12)
B2 C2 B6 B7 -142.39(13)
B2 C2 B6 B10 -102.23(13)
B2 C2 B7 B3 -106.18(14)
B2 C2 B7 B6 35.85(12)
B2 C2 B7 B8 -66.81(15)
B2 C2 B7 B10 -4.06(16)
B2 B1 B3 C2 33.20(11)
B2 B1 B3 B4 -101.46(13)
B2 B1 B3 B7 -0.63(17)
B2 B1 B3 B8 -63.75(16)
B2 B1 B4 C1 -34.24(11)
B2 B1 B4 B3 100.39(13)
B2 B1 B4 B8 62.89(16)
B2 B1 B4 B9 -0.52(17)
B2 B5 B6 C2 38.81(11)
B2 B5 B6 B7 100.25(13)
B2 B5 B6 B10 137.92(13)
B2 B5 B9 C1 34.00(12)
B2 B5 B9 B4 0.26(17)
B2 B5 B9 B8 -62.91(15)
B2 B5 B9 B10 -100.85(14)
B2 B5 B10 B6 -37.61(12)
B2 B5 B10 B7 -0.18(17)
B2 B5 B10 B8 62.71(16)
B2 B5 B10 B9 100.61(13)
B2 B6 B7 C2 -32.97(11)
B2 B6 B7 B3 0.59(17)
B2 B6 B7 B8 63.75(15)
B2 B6 B7 B10 101.19(14)
B2 B6 B10 B5 37.71(12)
B2 B6 B10 B7 -100.34(13)
B2 B6 B10 B8 -63.41(16)
B2 B6 B10 B9 0.04(17)
B3 C2 B1 C1 -101.48(12)
B3 C2 B1 B2 -142.11(12)
B3 C2 B1 B4 -39.87(12)
B3 C2 B2 C1 -3.87(15)
B3 C2 B2 B1 36.40(12)
B3 C2 B2 B5 -65.17(15)
B3 C2 B2 B6 -105.04(13)
B3 C2 B6 B2 105.77(14)
B3 C2 B6 B5 66.01(16)
B3 C2 B6 B7 -36.62(13)
B3 C2 B6 B10 3.54(16)
B3 C2 B7 B6 142.03(13)
B3 C2 B7 B8 39.37(12)
B3 C2 B7 B10 102.13(14)
B3 B1 B2 C1 98.27(13)
B3 B1 B2 C2 -33.68(11)
B3 B1 B2 B5 64.37(16)
B3 B1 B2 B6 1.01(17)
B3 B1 B4 C1 -134.63(13)
B3 B1 B4 B8 -37.50(12)
B3 B1 B4 B9 -100.91(14)
B3 B4 B8 B7 -37.70(12)
B3 B4 B8 B9 -138.05(14)
B3 B4 B8 B10 -101.29(14)
B3 B4 B9 C1 -96.57(13)
B3 B4 B9 B5 -62.92(16)
B3 B4 B9 B8 37.46(12)
B3 B4 B9 B10 0.24(17)
B3 B7 B8 B4 37.40(12)
B3 B7 B8 B9 100.99(13)
B3 B7 B8 B10 138.01(13)
B3 B7 B10 B5 63.77(16)
B3 B7 B10 B6 101.02(14)
B3 B7 B10 B8 -37.37(12)
B3 B7 B10 B9 -0.17(17)
B3 B8 B9 C1 2.19(16)
B3 B8 B9 B4 -37.44(12)
B3 B8 B9 B5 63.65(15)
B3 B8 B9 B10 101.25(14)
B3 B8 B10 B5 -62.27(16)
B3 B8 B10 B6 0.75(17)
B3 B8 B10 B7 37.91(12)
B3 B8 B10 B9 -100.42(14)
B4 C1 B1 C2 101.17(13)
B4 C1 B1 B2 141.40(13)
B4 C1 B1 B3 39.96(12)
B4 C1 B2 C2 3.59(15)
B4 C1 B2 B1 -36.95(12)
B4 C1 B2 B5 104.97(13)
B4 C1 B2 B6 65.45(15)
B4 C1 B5 B2 -105.24(14)
B4 C1 B5 B6 -65.73(16)
B4 C1 B5 B9 36.33(13)
B4 C1 B5 B10 -3.05(17)
B4 C1 B9 B5 -142.02(14)
B4 C1 B9 B8 -39.99(12)
B4 C1 B9 B10 -102.74(14)
B4 B1 B2 C1 34.59(12)
B4 B1 B2 C2 -97.36(13)
B4 B1 B2 B5 0.69(17)
B4 B1 B2 B6 -62.68(16)
B4 B1 B3 C2 134.66(12)
B4 B1 B3 B7 100.83(14)
B4 B1 B3 B8 37.71(12)
B4 B3 B7 C2 97.33(13)
B4 B3 B7 B6 63.49(16)
B4 B3 B7 B8 -37.38(12)
B4 B3 B7 B10 0.32(17)
B4 B3 B8 B7 138.25(14)
B4 B3 B8 B9 37.53(12)
B4 B3 B8 B10 100.58(14)
B4 B8 B9 C1 39.64(11)
B4 B8 B9 B5 101.09(13)
B4 B8 B9 B10 138.70(13)
B4 B8 B10 B5 1.16(17)
B4 B8 B10 B6 64.18(16)
B4 B8 B10 B7 101.33(14)
B4 B8 B10 B9 -36.99(12)
B4 B9 B10 B5 -100.72(13)
B4 B9 B10 B6 -63.48(16)
B4 B9 B10 B7 -0.04(17)
B4 B9 B10 B8 36.94(12)
B5 C1 B1 C2 -3.84(16)
B5 C1 B1 B2 36.39(12)
B5 C1 B1 B3 -65.05(15)
B5 C1 B1 B4 -105.01(14)
B5 C1 B2 C2 -101.38(13)
B5 C1 B2 B1 -141.92(13)
B5 C1 B2 B6 -39.52(12)
B5 C1 B4 B1 105.41(14)
B5 C1 B4 B3 65.97(15)
B5 C1 B4 B8 3.76(17)
B5 C1 B4 B9 -36.45(13)
B5 C1 B9 B4 142.02(14)
B5 C1 B9 B8 102.03(14)
B5 C1 B9 B10 39.29(12)
B5 B2 B6 C2 -134.52(13)
B5 B2 B6 B7 -101.34(14)
B5 B2 B6 B10 -37.70(12)
B5 B6 B7 C2 -96.54(13)
B5 B6 B7 B3 -62.98(15)
B5 B6 B7 B8 0.18(16)
B5 B6 B7 B10 37.62(12)
B5 B6 B10 B7 -138.05(13)
B5 B6 B10 B8 -101.11(13)
B5 B6 B10 B9 -37.67(12)
B5 B9 B10 B6 37.24(12)
B5 B9 B10 B7 100.68(13)
B5 B9 B10 B8 137.66(13)
B6 C2 B1 C1 3.72(16)
B6 C2 B1 B2 -36.91(12)
B6 C2 B1 B3 105.20(13)
B6 C2 B1 B4 65.33(15)
B6 C2 B2 C1 101.17(13)
B6 C2 B2 B1 141.44(13)
B6 C2 B2 B5 39.87(12)
B6 C2 B3 B1 -105.34(13)
B6 C2 B3 B4 -65.63(15)
B6 C2 B3 B7 36.37(13)
B6 C2 B3 B8 -3.07(17)
B6 C2 B7 B3 -142.03(13)
B6 C2 B7 B8 -102.66(14)
B6 C2 B7 B10 -39.90(12)
B6 B2 B5 C1 134.88(13)
B6 B2 B5 B9 100.88(14)
B6 B2 B5 B10 37.72(12)
B6 B5 B9 C1 97.40(13)
B6 B5 B9 B4 63.66(16)
B6 B5 B9 B8 0.49(16)
B6 B5 B9 B10 -37.46(12)
B6 B5 B10 B7 37.42(12)
B6 B5 B10 B8 100.32(14)
B6 B5 B10 B9 138.21(13)
B6 B7 B8 B3 -100.87(13)
B6 B7 B8 B4 -63.47(15)
B6 B7 B8 B9 0.12(16)
B6 B7 B8 B10 37.13(12)
B6 B7 B10 B5 -37.25(12)
B6 B7 B10 B8 -138.39(13)
B6 B7 B10 B9 -101.19(13)
B7 C2 B1 C1 -64.64(15)
B7 C2 B1 B2 -105.27(13)
B7 C2 B1 B3 36.83(12)
B7 C2 B1 B4 -3.03(16)
B7 C2 B2 C1 65.27(14)
B7 C2 B2 B1 105.54(14)
B7 C2 B2 B5 3.97(16)
B7 C2 B2 B6 -35.90(13)
B7 C2 B3 B1 -141.71(13)
B7 C2 B3 B4 -102.00(13)
B7 C2 B3 B8 -39.45(12)
B7 C2 B6 B2 142.39(13)
B7 C2 B6 B5 102.63(14)
B7 C2 B6 B10 40.16(12)
B7 B3 B4 C1 -61.93(15)
B7 B3 B4 B1 -100.69(13)
B7 B3 B4 B8 37.20(12)
B7 B3 B4 B9 -0.35(17)
B7 B3 B8 B4 -138.25(14)
B7 B3 B8 B9 -100.71(14)
B7 B3 B8 B10 -37.67(12)
B7 B6 B10 B5 138.05(13)
B7 B6 B10 B8 36.93(12)
B7 B6 B10 B9 100.38(14)
B7 B8 B9 C1 -61.83(15)
B7 B8 B9 B4 -101.46(13)
B7 B8 B9 B5 -0.37(16)
B7 B8 B9 B10 37.23(12)
B7 B8 B10 B5 -100.18(14)
B7 B8 B10 B6 -37.15(12)
B7 B8 B10 B9 -138.33(13)
B8 B3 B4 C1 -99.13(13)
B8 B3 B4 B1 -137.89(13)
B8 B3 B4 B9 -37.54(12)
B8 B3 B7 C2 134.71(13)
B8 B3 B7 B6 100.88(14)
B8 B3 B7 B10 37.71(12)
B8 B4 B9 C1 -134.02(13)
B8 B4 B9 B5 -100.38(14)
B8 B4 B9 B10 -37.22(12)
B8 B7 B10 B5 101.15(14)
B8 B7 B10 B6 138.39(13)
B8 B7 B10 B9 37.20(12)
B8 B9 B10 B5 -137.66(13)
B8 B9 B10 B6 -100.42(13)
B8 B9 B10 B7 -36.98(12)
B9 C1 B1 C2 64.81(15)
B9 C1 B1 B2 105.05(13)
B9 C1 B1 B3 3.61(16)
B9 C1 B1 B4 -36.36(13)
B9 C1 B2 C2 -64.65(14)
B9 C1 B2 B1 -105.18(13)
B9 C1 B2 B5 36.73(12)
B9 C1 B2 B6 -2.79(17)
B9 C1 B4 B1 141.86(13)
B9 C1 B4 B3 102.42(14)
B9 C1 B4 B8 40.21(12)
B9 C1 B5 B2 -141.57(13)
B9 C1 B5 B6 -102.05(14)
B9 C1 B5 B10 -39.38(12)
B9 B4 B8 B3 138.05(14)
B9 B4 B8 B7 100.35(14)
B9 B4 B8 B10 36.76(12)
B9 B5 B6 C2 -61.85(15)
B9 B5 B6 B2 -100.66(13)
B9 B5 B6 B7 -0.41(16)
B9 B5 B6 B10 37.26(11)
B9 B5 B10 B6 -138.21(13)
B9 B5 B10 B7 -100.79(14)
B9 B5 B10 B8 -37.89(12)
B9 B8 B10 B5 38.15(12)
B9 B8 B10 B6 101.17(13)
B9 B8 B10 B7 138.33(13)
B10 B5 B6 C2 -99.11(13)
B10 B5 B6 B2 -137.92(13)
B10 B5 B6 B7 -37.67(12)
B10 B5 B9 C1 134.86(13)
B10 B5 B9 B4 101.12(14)
B10 B5 B9 B8 37.95(12)
B10 B6 B7 C2 -134.16(13)
B10 B6 B7 B3 -100.60(14)
B10 B6 B7 B8 -37.44(12)
B10 B7 B8 B3 -138.01(13)
B10 B7 B8 B4 -100.61(14)
B10 B7 B8 B9 -37.02(12)
B10 B8 B9 C1 -99.06(13)
B10 B8 B9 B4 -138.70(13)
B10 B8 B9 B5 -37.60(12)
